data_4089429
loop_
_publ_author_name
'Uberman, Paula M.'
'Caira, Mino R.'
'Mart\?\'in, Sandra E.'

_publ_section_title
;
 A Chiral Bis(arsine) Ligand: Synthesis and Applications in
 Palladium-Catalyzed Asymmetric Allylic Alkylations
;
_journal_issue 11
_journal_name_full Organometallics
_journal_page_first 3220
_journal_paper_doi 10.1021/om400144s
_journal_volume 32
_journal_year 2013
_chemical_absolute_configuration ad
_chemical_formula_moiety 'C44 H40 As2 N2 O2, 0.4(C2 H3 N1)'
_chemical_formula_sum 'C44.8 H41.2 As2 N2.4 O2'
_chemical_formula_weight 795.04
_chemical_melting_point 'desolvation 150C, mp host 190-191C'
_chemical_name_common none
_chemical_name_systematic
; 
 N,N'-((1R, 2R)-cyclohexane-1,2-diyl)-bis(2-diphenylarsinobenzamide)
acetonitrile solvate 
;
_space_group_IT_number 18
_space_group_name_Hall 'P 2 2ab'
_space_group_name_H-M_alt 'P 21 21 2'
_symmetry_cell_setting orthorhombic
_symmetry_space_group_name_H-M 'P 21 21 2'
_atom_sites_solution_hydrogens geom
_atom_sites_solution_primary direct
_atom_sites_solution_secondary difmap
_audit_creation_method SHELXL-97
_cell_angle_alpha 90.00
_cell_angle_beta 90.00
_cell_angle_gamma 90.00
_cell_formula_units_Z 6
_cell_length_a 17.3690(4)
_cell_length_b 31.8589(8)
_cell_length_c 10.7174(1)
_cell_measurement_reflns_used 12075
_cell_measurement_temperature 173(2)
_cell_measurement_theta_max 26.35
_cell_measurement_theta_min 1.00
_cell_volume 5930.6(2)
_computing_cell_refinement 'DENZO-SMN (Otwinowski & Minor, 1997)'
_computing_data_collection 'COLLECT 2000'
_computing_data_reduction 'DENZO-SMN (Otwinowski & Minor, 1997)'
_computing_molecular_graphics 'ORTEP-3 (Farrugia, 1997)'
_computing_publication_material 'PLATON (Spek, 1990)'
_computing_structure_refinement 'SHELXL-97 (Sheldrick, 1997)'
_computing_structure_solution 'SHELXS-97(Sheldrick, 1990)'
_diffrn_ambient_temperature 173(2)
_diffrn_detector_area_resol_mean n/a
_diffrn_measured_fraction_theta_full 0.995
_diffrn_measured_fraction_theta_max 0.995
_diffrn_measurement_device_type 'Nonius KappaCCD diffractometer'
_diffrn_measurement_method 'phi- and omega scans of 1.00 deg.'
_diffrn_radiation_monochromator graphite
_diffrn_radiation_source 'fine-focus sealed tube'
_diffrn_radiation_type MoK\a
_diffrn_radiation_wavelength 0.71073
_diffrn_reflns_av_R_equivalents 0.0525
_diffrn_reflns_av_sigmaI/netI 0.0420
_diffrn_reflns_limit_h_max 21
_diffrn_reflns_limit_h_min -21
_diffrn_reflns_limit_k_max 39
_diffrn_reflns_limit_k_min -39
_diffrn_reflns_limit_l_max 13
_diffrn_reflns_limit_l_min -13
_diffrn_reflns_number 106519
_diffrn_reflns_theta_full 26.35
_diffrn_reflns_theta_max 26.35
_diffrn_reflns_theta_min 2.56
_diffrn_standards_decay_% n/a
_diffrn_standards_interval_count n/a
_diffrn_standards_interval_time n/a
_diffrn_standards_number n/a
_exptl_absorpt_coefficient_mu 1.729
_exptl_absorpt_correction_T_max 0.6717
_exptl_absorpt_correction_T_min 0.6620
_exptl_absorpt_correction_type multi-scan
_exptl_absorpt_process_details 'SADABS (Sheldrick, 1996)'
_exptl_crystal_colour colourless
_exptl_crystal_density_diffrn 1.336
_exptl_crystal_density_method 'not measured'
_exptl_crystal_description prism
_exptl_crystal_F_000 2453
_exptl_crystal_size_max 0.26
_exptl_crystal_size_mid 0.25
_exptl_crystal_size_min 0.25
_refine_diff_density_max 0.880
_refine_diff_density_min -0.724
_refine_diff_density_rms 0.066
_refine_ls_abs_structure_details 'Flack H D (1983), Acta Cryst. A39, 876-881'
_refine_ls_abs_structure_Flack 0.034(10)
_refine_ls_extinction_method none
_refine_ls_goodness_of_fit_ref 1.063
_refine_ls_hydrogen_treatment constr
_refine_ls_matrix_type full
_refine_ls_number_parameters 688
_refine_ls_number_reflns 12075
_refine_ls_number_restraints 4
_refine_ls_restrained_S_all 1.095
_refine_ls_R_factor_all 0.0675
_refine_ls_R_factor_gt 0.0479
_refine_ls_shift/su_max 0.001
_refine_ls_shift/su_mean 0.000
_refine_ls_structure_factor_coef Fsqd
_refine_ls_weighting_details 'calc w=1/[\s^2^(Fo^2^)+(0.0411P)^2^+8.2916P] where P=(Fo^2^+2Fc^2^)/3'
_refine_ls_weighting_scheme calc
_refine_ls_wR_factor_gt 0.1083
_refine_ls_wR_factor_ref 0.1158
_reflns_number_gt 9767
_reflns_number_total 12075
_reflns_threshold_expression >2sigma(I)
_cod_data_source_file om400144s_si_002.cif
_cod_data_source_block c:\xtal\sand1\sand4
_cod_original_formula_sum 'C44.80 H41.20 As2 N2.40 O2'
_cod_database_code 4089429

loop_
_symmetry_equiv_pos_as_xyz
'x, y, z'
'-x, -y, z'
'x+1/2, -y+1/2, -z'
'-x+1/2, y+1/2, -z'

loop_
_atom_site_label
_atom_site_type_symbol
_atom_site_fract_x
_atom_site_fract_y
_atom_site_fract_z
_atom_site_U_iso_or_equiv
_atom_site_adp_type
_atom_site_occupancy
_atom_site_symmetry_multiplicity
_atom_site_calc_flag
_atom_site_refinement_flags
As1 As 0.79083(3) 0.294942(15) 0.28031(5) 0.04093(12) Uani 1 1 d .
C2 C 0.8837(3) 0.31888(15) 0.2042(4) 0.0401(11) Uani 1 1 d .
C3 C 0.8877(3) 0.35803(17) 0.1495(5) 0.0480(13) Uani 1 1 d .
H3 H 0.8428 0.3751 0.1478 0.058 Uiso 1 1 calc R
C4 C 0.9554(3) 0.37342(19) 0.0968(6) 0.0561(15) Uani 1 1 d .
H4 H 0.9571 0.4006 0.0608 0.067 Uiso 1 1 calc R
C5 C 1.0196(4) 0.3483(2) 0.0983(5) 0.0614(16) Uani 1 1 d .
H5 H 1.0658 0.3576 0.0600 0.074 Uiso 1 1 calc R
C6 C 1.0173(4) 0.30963(19) 0.1550(6) 0.0628(16) Uani 1 1 d .
H6 H 1.0627 0.2931 0.1589 0.075 Uiso 1 1 calc R
C7 C 0.9503(3) 0.29459(17) 0.2061(5) 0.0523(13) Uani 1 1 d .
H7 H 0.9493 0.2675 0.2430 0.063 Uiso 1 1 calc R
C8 C 0.7630(3) 0.25580(15) 0.1451(5) 0.0466(12) Uani 1 1 d .
C9 C 0.7953(3) 0.25612(17) 0.0272(5) 0.0541(13) Uani 1 1 d .
H9 H 0.8319 0.2771 0.0059 0.065 Uiso 1 1 calc R
C10 C 0.7747(4) 0.2261(2) -0.0602(6) 0.0680(17) Uani 1 1 d .
H10 H 0.7960 0.2268 -0.1418 0.082 Uiso 1 1 calc R
C11 C 0.7226(4) 0.1949(2) -0.0273(7) 0.081(2) Uani 1 1 d .
H11 H 0.7092 0.1738 -0.0862 0.097 Uiso 1 1 calc R
C12 C 0.6905(4) 0.1942(2) 0.0892(8) 0.080(2) Uani 1 1 d .
H12 H 0.6538 0.1733 0.1104 0.096 Uiso 1 1 calc R
C13 C 0.7117(4) 0.22419(17) 0.1761(6) 0.0591(15) Uani 1 1 d .
H13 H 0.6908 0.2231 0.2579 0.071 Uiso 1 1 calc R
C14 C 0.7160(3) 0.33980(14) 0.2433(4) 0.0395(11) Uani 1 1 d .
C15 C 0.6655(3) 0.33840(16) 0.1417(5) 0.0460(12) Uani 1 1 d .
H15 H 0.6670 0.3150 0.0869 0.055 Uiso 1 1 calc R
C16 C 0.6140(3) 0.37006(17) 0.1193(5) 0.0481(13) Uani 1 1 d .
H16 H 0.5811 0.3684 0.0487 0.058 Uiso 1 1 calc R
C17 C 0.6093(3) 0.40420(17) 0.1977(4) 0.0468(12) Uani 1 1 d .
H17 H 0.5751 0.4266 0.1793 0.056 Uiso 1 1 calc R
C18 C 0.6544(3) 0.40557(16) 0.3027(5) 0.0443(12) Uani 1 1 d .
H18 H 0.6496 0.4284 0.3591 0.053 Uiso 1 1 calc R
C19 C 0.7076(3) 0.37365(15) 0.3275(4) 0.0381(10) Uani 1 1 d .
C20 C 0.7573(3) 0.37487(14) 0.4434(4) 0.0383(10) Uani 1 1 d .
O21 O 0.8234(2) 0.36516(12) 0.4378(3) 0.0555(10) Uani 1 1 d D
N22 N 0.7215(2) 0.38641(12) 0.5467(4) 0.0424(9) Uani 1 1 d .
H22 H 0.6711 0.3895 0.5449 0.051 Uiso 1 1 calc R
C23 C 0.7620(3) 0.39418(14) 0.6633(4) 0.0384(11) Uani 1 1 d .
H23 H 0.8175 0.3872 0.6494 0.046 Uiso 1 1 calc R
C24 C 0.7339(3) 0.36771(15) 0.7698(5) 0.0465(12) Uani 1 1 d .
H24A H 0.7411 0.3377 0.7490 0.056 Uiso 1 1 calc R
H24B H 0.6781 0.3727 0.7822 0.056 Uiso 1 1 calc R
C25 C 0.7764(4) 0.37765(16) 0.8893(5) 0.0516(14) Uani 1 1 d .
H25A H 0.7554 0.3603 0.9580 0.062 Uiso 1 1 calc R
H25B H 0.8315 0.3705 0.8793 0.062 Uiso 1 1 calc R
C26 C 0.7690(3) 0.42330(16) 0.9225(4) 0.0515(14) Uani 1 1 d .
H26A H 0.7992 0.4292 0.9988 0.062 Uiso 1 1 calc R
H26B H 0.7144 0.4299 0.9401 0.062 Uiso 1 1 calc R
C27 C 0.7976(4) 0.45072(16) 0.8172(4) 0.0503(13) Uani 1 1 d .
H27A H 0.8537 0.4466 0.8071 0.060 Uiso 1 1 calc R
H27B H 0.7886 0.4805 0.8387 0.060 Uiso 1 1 calc R
C28 C 0.7575(3) 0.44076(14) 0.6946(4) 0.0439(12) Uani 1 1 d .
H28 H 0.7019 0.4484 0.7035 0.053 Uiso 1 1 calc R
N29 N 0.7895(3) 0.46537(13) 0.5923(3) 0.0475(10) Uani 1 1 d .
H29 H 0.8369 0.4604 0.5671 0.057 Uiso 1 1 calc R
C30 C 0.7477(4) 0.49558(15) 0.5355(5) 0.0480(13) Uani 1 1 d .
O31 O 0.6828(3) 0.50542(13) 0.5625(5) 0.0745(13) Uani 1 1 d .
C32 C 0.7923(4) 0.51644(16) 0.4310(4) 0.0545(14) Uani 1 1 d .
C33 C 0.8293(5) 0.49247(19) 0.3411(5) 0.0707(19) Uani 1 1 d .
H33 H 0.8263 0.4627 0.3449 0.085 Uiso 1 1 calc R
C34 C 0.8707(5) 0.5113(2) 0.2459(6) 0.089(3) Uani 1 1 d .
H34 H 0.8939 0.4949 0.1823 0.106 Uiso 1 1 calc R
C35 C 0.8775(6) 0.5544(2) 0.2449(6) 0.095(3) Uani 1 1 d .
H35 H 0.9072 0.5675 0.1815 0.113 Uiso 1 1 calc R
C36 C 0.8426(5) 0.5785(2) 0.3326(5) 0.082(2) Uani 1 1 d .
H36 H 0.8488 0.6081 0.3303 0.098 Uiso 1 1 calc R
C37 C 0.7970(4) 0.56006(17) 0.4275(5) 0.0629(17) Uani 1 1 d .
As38 As 0.74350(4) 0.594415(17) 0.55387(6) 0.06098(17) Uani 1 1 d .
C39 C 0.8031(4) 0.57601(16) 0.6988(5) 0.0548(15) Uani 1 1 d .
C40 C 0.8768(4) 0.56093(19) 0.6907(5) 0.0627(17) Uani 1 1 d .
H40 H 0.8998 0.5580 0.6108 0.075 Uiso 1 1 calc R
C41 C 0.9190(5) 0.54984(19) 0.7960(6) 0.0721(18) Uani 1 1 d .
H41 H 0.9701 0.5396 0.7883 0.087 Uiso 1 1 calc R
C42 C 0.8852(6) 0.5540(2) 0.9114(6) 0.079(2) Uani 1 1 d .
H42 H 0.9137 0.5469 0.9841 0.095 Uiso 1 1 calc R
C43 C 0.8112(5) 0.5684(2) 0.9230(6) 0.0705(19) Uani 1 1 d .
H43 H 0.7879 0.5708 1.0029 0.085 Uiso 1 1 calc R
C44 C 0.7708(5) 0.57936(18) 0.8160(6) 0.071(2) Uani 1 1 d .
H44 H 0.7195 0.5894 0.8237 0.086 Uiso 1 1 calc R
C45 C 0.7981(4) 0.64757(16) 0.5202(5) 0.0596(15) Uani 1 1 d .
C46 C 0.8719(5) 0.65687(19) 0.5615(7) 0.087(2) Uani 1 1 d .
H46 H 0.8987 0.6373 0.6123 0.105 Uiso 1 1 calc R
C47 C 0.9067(5) 0.6942(2) 0.5297(8) 0.098(3) Uani 1 1 d .
H47 H 0.9576 0.7001 0.5571 0.118 Uiso 1 1 calc R
C48 C 0.8673(5) 0.7229(2) 0.4577(7) 0.085(2) Uani 1 1 d .
H48 H 0.8913 0.7487 0.4359 0.102 Uiso 1 1 calc R
C49 C 0.7945(5) 0.7148(2) 0.4177(6) 0.081(2) Uani 1 1 d .
H49 H 0.7678 0.7349 0.3684 0.097 Uiso 1 1 calc R
C50 C 0.7594(4) 0.67701(17) 0.4493(6) 0.0695(17) Uani 1 1 d .
H50 H 0.7084 0.6714 0.4220 0.083 Uiso 1 1 calc R
As51 As 0.47387(3) 0.669708(15) 0.45314(5) 0.04407(13) Uani 1 1 d .
C52 C 0.5102(3) 0.67383(15) 0.6270(5) 0.0463(13) Uani 1 1 d .
C53 C 0.4532(3) 0.68480(16) 0.7129(5) 0.0507(13) Uani 1 1 d .
H53 H 0.4019 0.6895 0.6853 0.061 Uiso 1 1 calc R
C54 C 0.4715(4) 0.68883(19) 0.8394(6) 0.0641(16) Uani 1 1 d .
H54 H 0.4327 0.6966 0.8974 0.077 Uiso 1 1 calc R
C55 C 0.5443(5) 0.68172(19) 0.8798(6) 0.0696(19) Uani 1 1 d .
H55 H 0.5562 0.6844 0.9659 0.083 Uiso 1 1 calc R
C56 C 0.6013(4) 0.67057(18) 0.7960(6) 0.0611(15) Uani 1 1 d .
H56 H 0.6525 0.6656 0.8234 0.073 Uiso 1 1 calc R
C57 C 0.5818(4) 0.66682(17) 0.6698(5) 0.0559(14) Uani 1 1 d .
H57 H 0.6207 0.6590 0.6120 0.067 Uiso 1 1 calc R
C58 C 0.5236(3) 0.71958(14) 0.3803(5) 0.0439(12) Uani 1 1 d .
C59 C 0.5815(3) 0.74340(15) 0.4352(5) 0.0507(13) Uani 1 1 d .
H59 H 0.6017 0.7352 0.5139 0.061 Uiso 1 1 calc R
C60 C 0.6100(4) 0.77907(17) 0.3765(6) 0.0589(15) Uani 1 1 d .
H60 H 0.6492 0.7953 0.4152 0.071 Uiso 1 1 calc R
C61 C 0.5813(4) 0.79078(17) 0.2625(6) 0.0610(15) Uani 1 1 d .
H61 H 0.6014 0.8149 0.2220 0.073 Uiso 1 1 calc R
C62 C 0.5236(4) 0.76787(17) 0.2059(6) 0.0635(16) Uani 1 1 d .
H62 H 0.5042 0.7762 0.1268 0.076 Uiso 1 1 calc R
C63 C 0.4944(3) 0.73285(16) 0.2650(5) 0.0532(14) Uani 1 1 d .
H63 H 0.4538 0.7175 0.2270 0.064 Uiso 1 1 calc R
C64 C 0.5438(3) 0.62693(16) 0.3805(5) 0.0473(13) Uani 1 1 d .
C65 C 0.5839(3) 0.63663(17) 0.2738(5) 0.0518(13) Uani 1 1 d .
H65 H 0.5841 0.6648 0.2446 0.062 Uiso 1 1 calc R
C66 C 0.6246(4) 0.60587(18) 0.2071(6) 0.0614(15) Uani 1 1 d .
H66 H 0.6528 0.6135 0.1346 0.074 Uiso 1 1 calc R
C67 C 0.6238(4) 0.56481(19) 0.2459(5) 0.0605(16) Uani 1 1 d .
H67 H 0.6503 0.5438 0.2000 0.073 Uiso 1 1 calc R
C68 C 0.5839(3) 0.55465(17) 0.3525(5) 0.0512(14) Uani 1 1 d .
H68 H 0.5832 0.5263 0.3797 0.061 Uiso 1 1 calc R
C69 C 0.5441(3) 0.58491(14) 0.4221(4) 0.0404(11) Uani 1 1 d .
C70 C 0.4998(3) 0.57255(13) 0.5354(5) 0.0401(11) Uani 1 1 d .
O71 O 0.4397(2) 0.58955(10) 0.5663(3) 0.0455(8) Uani 1 1 d .
N72 N 0.5322(3) 0.54123(12) 0.6036(4) 0.0437(10) Uani 1 1 d .
H72 H 0.5770 0.5310 0.5798 0.052 Uiso 1 1 calc R
C73 C 0.4958(3) 0.52402(13) 0.7145(5) 0.0413(11) Uani 1 1 d .
H73 H 0.4398 0.5312 0.7127 0.050 Uiso 1 1 calc R
C74 C 0.5313(4) 0.54230(18) 0.8329(5) 0.0600(15) Uani 1 1 d .
H74A H 0.5874 0.5366 0.8330 0.072 Uiso 1 1 calc R
H74B H 0.5241 0.5731 0.8331 0.072 Uiso 1 1 calc R
C75 C 0.4956(4) 0.52388(19) 0.9502(6) 0.0684(17) Uani 1 1 d .
H75A H 0.4404 0.5314 0.9540 0.082 Uiso 1 1 calc R
H75B H 0.5213 0.5358 1.0247 0.082 Uiso 1 1 calc R
N76 N 0.9493(6) 0.4588(3) 0.5537(11) 0.101(3) Uiso 0.60 1 d PD
C77 C 0.9602(6) 0.4248(3) 0.5012(11) 0.083(4) Uiso 0.60 1 d PD
C78 C 0.9927(4) 0.3898(3) 0.4293(13) 0.100(4) Uiso 0.60 1 d PD
H78A H 0.9631 0.3642 0.4460 0.150 Uiso 0.60 1 calc PR
H78B H 1.0465 0.3854 0.4538 0.150 Uiso 0.60 1 calc PR
H78C H 0.9903 0.3963 0.3400 0.150 Uiso 0.60 1 calc PR

loop_
_atom_site_aniso_label
_atom_site_aniso_U_11
_atom_site_aniso_U_22
_atom_site_aniso_U_33
_atom_site_aniso_U_23
_atom_site_aniso_U_13
_atom_site_aniso_U_12
As1 0.0489(3) 0.0383(3) 0.0356(2) -0.0001(2) -0.0038(2) -0.0015(2)
C2 0.048(3) 0.042(3) 0.030(2) -0.005(2) -0.002(2) 0.001(2)
C3 0.053(3) 0.046(3) 0.045(3) 0.000(2) -0.004(3) 0.005(3)
C4 0.052(4) 0.055(3) 0.061(4) 0.004(3) 0.009(3) -0.004(3)
C5 0.055(4) 0.066(4) 0.063(4) -0.018(3) 0.023(3) -0.013(3)
C6 0.047(3) 0.053(3) 0.089(4) -0.012(3) 0.011(3) 0.011(3)
C7 0.057(3) 0.042(3) 0.058(3) -0.005(3) 0.004(3) 0.007(3)
C8 0.053(3) 0.034(3) 0.053(3) -0.002(2) -0.007(3) 0.001(2)
C9 0.060(3) 0.053(3) 0.050(3) -0.008(2) -0.007(3) -0.001(3)
C10 0.080(5) 0.070(4) 0.054(3) -0.024(3) -0.010(3) 0.004(3)
C11 0.085(5) 0.068(4) 0.090(5) -0.042(4) -0.027(4) 0.006(4)
C12 0.073(5) 0.059(4) 0.109(6) -0.032(4) -0.004(4) -0.012(3)
C13 0.058(3) 0.050(3) 0.069(4) -0.009(3) -0.007(3) 0.003(3)
C14 0.045(3) 0.040(3) 0.032(2) 0.0033(18) 0.000(2) -0.001(2)
C15 0.057(3) 0.045(3) 0.036(3) -0.001(2) -0.002(2) -0.008(3)
C16 0.047(3) 0.057(3) 0.040(3) 0.009(2) -0.002(2) -0.005(3)
C17 0.051(3) 0.054(3) 0.036(3) 0.011(2) 0.003(2) 0.010(3)
C18 0.048(3) 0.042(3) 0.043(3) 0.004(2) 0.005(2) 0.000(2)
C19 0.039(3) 0.044(3) 0.031(2) 0.0024(19) 0.003(2) -0.005(2)
C20 0.044(3) 0.035(2) 0.035(2) 0.000(2) 0.000(2) -0.002(2)
O21 0.047(2) 0.077(3) 0.042(2) -0.019(2) -0.0028(18) 0.0112(19)
N22 0.039(2) 0.050(2) 0.038(2) -0.0051(19) -0.002(2) 0.0014(18)
C23 0.047(3) 0.037(2) 0.031(2) -0.0029(19) -0.005(2) 0.000(2)
C24 0.061(3) 0.036(2) 0.043(3) 0.004(2) -0.001(3) -0.002(2)
C25 0.077(4) 0.043(3) 0.035(3) 0.009(2) 0.001(3) -0.002(3)
C26 0.071(4) 0.048(3) 0.035(3) -0.003(2) 0.000(2) 0.009(3)
C27 0.077(4) 0.039(3) 0.035(3) -0.005(2) -0.006(3) -0.007(3)
C28 0.061(3) 0.037(2) 0.034(3) 0.007(2) 0.000(2) -0.001(2)
N29 0.061(3) 0.045(2) 0.036(2) 0.0103(17) 0.005(2) -0.004(2)
C30 0.070(4) 0.034(2) 0.039(3) 0.007(2) -0.010(3) -0.014(3)
O31 0.074(3) 0.059(3) 0.091(3) 0.036(2) 0.006(3) 0.015(2)
C32 0.087(4) 0.047(3) 0.030(3) 0.003(2) -0.005(3) -0.016(3)
C33 0.119(6) 0.052(4) 0.042(3) 0.004(3) 0.009(4) -0.021(4)
C34 0.144(7) 0.076(5) 0.046(4) -0.010(3) 0.029(4) -0.033(5)
C35 0.168(8) 0.078(5) 0.037(4) -0.001(3) 0.018(4) -0.055(5)
C36 0.146(7) 0.061(4) 0.038(3) 0.009(3) -0.004(4) -0.046(4)
C37 0.105(5) 0.047(3) 0.037(3) 0.009(2) -0.022(3) -0.022(3)
As38 0.0780(4) 0.0380(3) 0.0669(4) 0.0078(3) -0.0080(4) -0.0079(3)
C39 0.083(4) 0.036(3) 0.045(3) 0.001(2) 0.002(3) -0.004(3)
C40 0.095(5) 0.057(4) 0.036(3) 0.007(3) -0.005(3) -0.014(3)
C41 0.101(5) 0.054(4) 0.061(4) -0.001(3) -0.016(4) -0.014(3)
C42 0.129(7) 0.070(5) 0.038(3) -0.001(3) -0.013(4) -0.029(5)
C43 0.110(6) 0.063(4) 0.039(3) -0.006(3) 0.007(4) -0.010(4)
C44 0.109(6) 0.044(3) 0.062(4) 0.000(3) 0.024(4) -0.004(3)
C45 0.091(5) 0.035(3) 0.052(3) -0.001(2) -0.008(3) -0.008(3)
C46 0.132(7) 0.046(4) 0.083(5) 0.013(3) -0.036(5) -0.027(4)
C47 0.129(7) 0.064(4) 0.102(6) 0.017(4) -0.044(5) -0.039(4)
C48 0.134(7) 0.052(4) 0.070(4) 0.017(3) -0.009(5) -0.032(4)
C49 0.109(6) 0.053(4) 0.081(5) 0.020(3) -0.030(4) -0.010(4)
C50 0.093(5) 0.047(3) 0.069(4) 0.014(3) -0.007(4) -0.008(3)
As51 0.0537(3) 0.0312(2) 0.0474(3) 0.0049(2) -0.0043(3) -0.0040(2)
C52 0.063(4) 0.031(2) 0.045(3) 0.003(2) -0.012(3) -0.002(2)
C53 0.055(3) 0.042(3) 0.055(3) 0.011(3) 0.010(3) -0.009(2)
C54 0.086(5) 0.056(3) 0.050(3) 0.009(3) 0.011(4) -0.016(3)
C55 0.112(6) 0.054(4) 0.043(3) 0.006(3) -0.003(4) -0.021(4)
C56 0.073(4) 0.049(3) 0.061(4) 0.004(3) -0.018(3) -0.010(3)
C57 0.073(4) 0.046(3) 0.048(3) 0.001(3) -0.007(3) -0.004(3)
C58 0.056(3) 0.032(2) 0.044(3) 0.004(2) -0.006(3) -0.003(2)
C59 0.068(4) 0.038(3) 0.046(3) 0.004(2) -0.003(3) -0.007(2)
C60 0.069(4) 0.049(3) 0.059(4) 0.001(3) -0.002(3) -0.019(3)
C61 0.075(4) 0.043(3) 0.065(4) 0.013(3) 0.007(3) -0.012(3)
C62 0.095(5) 0.045(3) 0.050(3) 0.013(3) -0.008(4) -0.010(3)
C63 0.064(4) 0.047(3) 0.048(3) 0.005(2) -0.009(3) -0.009(3)
C64 0.061(4) 0.039(3) 0.042(3) -0.005(2) -0.007(3) -0.004(2)
C65 0.062(3) 0.047(3) 0.047(3) -0.002(3) 0.001(3) -0.010(3)
C66 0.077(4) 0.056(4) 0.050(3) 0.003(3) 0.008(3) -0.006(3)
C67 0.081(4) 0.056(3) 0.045(3) -0.007(3) 0.003(3) 0.004(3)
C68 0.066(4) 0.039(3) 0.048(3) 0.000(2) -0.007(3) 0.002(3)
C69 0.044(3) 0.035(2) 0.042(3) 0.000(2) -0.008(2) 0.000(2)
C70 0.057(3) 0.023(2) 0.040(3) -0.003(2) -0.010(2) -0.005(2)
O71 0.043(2) 0.0384(18) 0.055(2) 0.0043(16) -0.0021(17) 0.0022(16)
N72 0.053(3) 0.030(2) 0.048(2) 0.0046(17) 0.003(2) 0.000(2)
C73 0.055(3) 0.029(2) 0.040(3) 0.001(2) 0.013(2) 0.003(2)
C74 0.081(4) 0.049(3) 0.050(3) -0.012(3) -0.005(3) -0.007(3)
C75 0.079(4) 0.081(4) 0.045(3) -0.013(3) 0.002(3) 0.001(3)

loop_
_atom_type_symbol
_atom_type_description
_atom_type_scat_dispersion_real
_atom_type_scat_dispersion_imag
_atom_type_scat_source
C C 0.0033 0.0016 'International Tables Vol C Tables 4.2.6.8 and 6.1.1.4'
H H 0.0000 0.0000 'International Tables Vol C Tables 4.2.6.8 and 6.1.1.4'
N N 0.0061 0.0033 'International Tables Vol C Tables 4.2.6.8 and 6.1.1.4'
O O 0.0106 0.0060 'International Tables Vol C Tables 4.2.6.8 and 6.1.1.4'
As As 0.0499 2.0058 'International Tables Vol C Tables 4.2.6.8 and 6.1.1.4'

loop_
_geom_angle_atom_site_label_1
_geom_angle_atom_site_label_2
_geom_angle_atom_site_label_3
_geom_angle
_geom_angle_site_symmetry_1
_geom_angle_site_symmetry_3
C2 As1 C8 98.1(2) . .
C2 As1 C14 100.2(2) . .
C8 As1 C14 98.6(2) . .
C3 C2 C7 117.9(5) . .
C3 C2 As1 124.7(4) . .
C7 C2 As1 117.4(4) . .
C2 C3 C4 122.2(5) . .
C2 C3 H3 118.9 . .
C4 C3 H3 118.9 . .
C5 C4 C3 118.4(5) . .
C5 C4 H4 120.8 . .
C3 C4 H4 120.8 . .
C4 C5 C6 120.2(6) . .
C4 C5 H5 119.9 . .
C6 C5 H5 119.9 . .
C7 C6 C5 121.0(6) . .
C7 C6 H6 119.5 . .
C5 C6 H6 119.5 . .
C6 C7 C2 120.3(5) . .
C6 C7 H7 119.9 . .
C2 C7 H7 119.9 . .
C9 C8 C13 119.0(5) . .
C9 C8 As1 124.6(4) . .
C13 C8 As1 116.2(4) . .
C8 C9 C10 120.5(6) . .
C8 C9 H9 119.7 . .
C10 C9 H9 119.7 . .
C9 C10 C11 119.4(6) . .
C9 C10 H10 120.3 . .
C11 C10 H10 120.3 . .
C12 C11 C10 120.5(6) . .
C12 C11 H11 119.8 . .
C10 C11 H11 119.8 . .
C11 C12 C13 119.7(7) . .
C11 C12 H12 120.1 . .
C13 C12 H12 120.1 . .
C12 C13 C8 120.8(6) . .
C12 C13 H13 119.6 . .
C8 C13 H13 119.6 . .
C15 C14 C19 117.2(5) . .
C15 C14 As1 123.1(4) . .
C19 C14 As1 119.5(3) . .
C16 C15 C14 121.5(5) . .
C16 C15 H15 119.3 . .
C14 C15 H15 119.3 . .
C15 C16 C17 120.9(5) . .
C15 C16 H16 119.5 . .
C17 C16 H16 119.5 . .
C18 C17 C16 119.5(5) . .
C18 C17 H17 120.3 . .
C16 C17 H17 120.3 . .
C17 C18 C19 120.6(5) . .
C17 C18 H18 119.7 . .
C19 C18 H18 119.7 . .
C18 C19 C14 120.1(4) . .
C18 C19 C20 120.9(4) . .
C14 C19 C20 119.0(4) . .
O21 C20 N22 124.6(5) . .
O21 C20 C19 120.2(5) . .
N22 C20 C19 115.2(4) . .
C20 N22 C23 122.6(4) . .
C20 N22 H22 118.7 . .
C23 N22 H22 118.7 . .
N22 C23 C24 113.6(4) . .
N22 C23 C28 109.3(4) . .
C24 C23 C28 111.3(4) . .
N22 C23 H23 107.5 . .
C24 C23 H23 107.5 . .
C28 C23 H23 107.5 . .
C23 C24 C25 111.6(4) . .
C23 C24 H24A 109.3 . .
C25 C24 H24A 109.3 . .
C23 C24 H24B 109.3 . .
C25 C24 H24B 109.3 . .
H24A C24 H24B 108.0 . .
C26 C25 C24 111.2(4) . .
C26 C25 H25A 109.4 . .
C24 C25 H25A 109.4 . .
C26 C25 H25B 109.4 . .
C24 C25 H25B 109.4 . .
H25A C25 H25B 108.0 . .
C25 C26 C27 110.8(4) . .
C25 C26 H26A 109.5 . .
C27 C26 H26A 109.5 . .
C25 C26 H26B 109.5 . .
C27 C26 H26B 109.5 . .
H26A C26 H26B 108.1 . .
C26 C27 C28 112.0(4) . .
C26 C27 H27A 109.2 . .
C28 C27 H27A 109.2 . .
C26 C27 H27B 109.2 . .
C28 C27 H27B 109.2 . .
H27A C27 H27B 107.9 . .
N29 C28 C27 111.3(4) . .
N29 C28 C23 109.7(4) . .
C27 C28 C23 111.7(4) . .
N29 C28 H28 108.0 . .
C27 C28 H28 108.0 . .
C23 C28 H28 108.0 . .
C30 N29 C28 121.1(5) . .
C30 N29 H29 119.4 . .
C28 N29 H29 119.4 . .
O31 C30 N29 125.4(5) . .
O31 C30 C32 122.8(5) . .
N29 C30 C32 111.8(5) . .
C33 C32 C37 120.2(5) . .
C33 C32 C30 120.6(5) . .
C37 C32 C30 119.2(5) . .
C34 C33 C32 120.9(6) . .
C34 C33 H33 119.6 . .
C32 C33 H33 119.6 . .
C35 C34 C33 118.8(6) . .
C35 C34 H34 120.6 . .
C33 C34 H34 120.6 . .
C36 C35 C34 121.3(6) . .
C36 C35 H35 119.3 . .
C34 C35 H35 119.3 . .
C35 C36 C37 120.9(6) . .
C35 C36 H36 119.6 . .
C37 C36 H36 119.6 . .
C32 C37 C36 117.7(6) . .
C32 C37 As38 120.5(4) . .
C36 C37 As38 121.8(5) . .
C39 As38 C37 97.4(2) . .
C39 As38 C45 98.5(2) . .
C37 As38 C45 97.1(2) . .
C40 C39 C44 117.7(6) . .
C40 C39 As38 123.3(4) . .
C44 C39 As38 119.0(5) . .
C39 C40 C41 122.0(6) . .
C39 C40 H40 119.0 . .
C41 C40 H40 119.0 . .
C42 C41 C40 118.7(7) . .
C42 C41 H41 120.6 . .
C40 C41 H41 120.6 . .
C43 C42 C41 120.9(7) . .
C43 C42 H42 119.5 . .
C41 C42 H42 119.5 . .
C42 C43 C44 118.9(6) . .
C42 C43 H43 120.6 . .
C44 C43 H43 120.6 . .
C39 C44 C43 121.8(7) . .
C39 C44 H44 119.1 . .
C43 C44 H44 119.1 . .
C50 C45 C46 118.7(6) . .
C50 C45 As38 116.6(5) . .
C46 C45 As38 124.7(4) . .
C47 C46 C45 120.7(7) . .
C47 C46 H46 119.6 . .
C45 C46 H46 119.6 . .
C46 C47 C48 119.6(7) . .
C46 C47 H47 120.2 . .
C48 C47 H47 120.2 . .
C49 C48 C47 120.8(6) . .
C49 C48 H48 119.6 . .
C47 C48 H48 119.6 . .
C48 C49 C50 119.6(6) . .
C48 C49 H49 120.2 . .
C50 C49 H49 120.2 . .
C45 C50 C49 120.5(7) . .
C45 C50 H50 119.8 . .
C49 C50 H50 119.8 . .
C58 As51 C52 100.4(2) . .
C58 As51 C64 97.5(2) . .
C52 As51 C64 102.7(2) . .
C57 C52 C53 118.3(5) . .
C57 C52 As51 127.4(4) . .
C53 C52 As51 114.3(4) . .
C52 C53 C54 120.0(6) . .
C52 C53 H53 120.0 . .
C54 C53 H53 120.0 . .
C55 C54 C53 120.4(6) . .
C55 C54 H54 119.8 . .
C53 C54 H54 119.8 . .
C54 C55 C56 120.2(6) . .
C54 C55 H55 119.9 . .
C56 C55 H55 119.9 . .
C55 C56 C57 118.4(6) . .
C55 C56 H56 120.8 . .
C57 C56 H56 120.8 . .
C52 C57 C56 122.7(6) . .
C52 C57 H57 118.7 . .
C56 C57 H57 118.7 . .
C59 C58 C63 118.1(5) . .
C59 C58 As51 126.1(4) . .
C63 C58 As51 115.7(4) . .
C58 C59 C60 120.8(5) . .
C58 C59 H59 119.6 . .
C60 C59 H59 119.6 . .
C61 C60 C59 119.8(5) . .
C61 C60 H60 120.1 . .
C59 C60 H60 120.1 . .
C60 C61 C62 120.8(5) . .
C60 C61 H61 119.6 . .
C62 C61 H61 119.6 . .
C61 C62 C63 119.5(5) . .
C61 C62 H62 120.2 . .
C63 C62 H62 120.2 . .
C62 C63 C58 121.0(5) . .
C62 C63 H63 119.5 . .
C58 C63 H63 119.5 . .
C65 C64 C69 118.3(5) . .
C65 C64 As51 118.8(4) . .
C69 C64 As51 122.0(4) . .
C64 C65 C66 121.5(5) . .
C64 C65 H65 119.3 . .
C66 C65 H65 119.3 . .
C67 C66 C65 120.4(6) . .
C67 C66 H66 119.8 . .
C65 C66 H66 119.8 . .
C66 C67 C68 118.8(6) . .
C66 C67 H67 120.6 . .
C68 C67 H67 120.6 . .
C67 C68 C69 121.9(5) . .
C67 C68 H68 119.0 . .
C69 C68 H68 119.0 . .
C68 C69 C64 119.1(5) . .
C68 C69 C70 120.4(4) . .
C64 C69 C70 120.4(4) . .
O71 C70 N72 122.3(5) . .
O71 C70 C69 123.0(4) . .
N72 C70 C69 114.7(4) . .
C70 N72 C73 122.4(4) . .
C70 N72 H72 118.8 . .
C73 N72 H72 118.8 . .
N72 C73 C74 111.0(4) . .
N72 C73 C73 109.5(3) . 2_665
C74 C73 C73 110.0(4) . 2_665
N72 C73 H73 108.8 . .
C74 C73 H73 108.8 . .
C73 C73 H73 108.8 2_665 .
C75 C74 C73 112.0(5) . .
C75 C74 H74A 109.2 . .
C73 C74 H74A 109.2 . .
C75 C74 H74B 109.2 . .
C73 C74 H74B 109.2 . .
H74A C74 H74B 107.9 . .
C74 C75 C75 110.1(4) . 2_665
C74 C75 H75A 109.6 . .
C75 C75 H75A 109.6 2_665 .
C74 C75 H75B 109.6 . .
C75 C75 H75B 109.6 2_665 .
H75A C75 H75B 108.2 . .
N76 C77 C78 164.6(11) . .
C77 C78 H78A 109.5 . .
C77 C78 H78B 109.5 . .
H78A C78 H78B 109.5 . .
C77 C78 H78C 109.5 . .
H78A C78 H78C 109.5 . .
H78B C78 H78C 109.5 . .

loop_
_geom_bond_atom_site_label_1
_geom_bond_atom_site_label_2
_geom_bond_distance
_geom_bond_site_symmetry_2
As1 C2 1.962(5) .
As1 C8 1.971(5) .
As1 C14 1.972(5) .
C2 C3 1.380(7) .
C2 C7 1.391(7) .
C3 C4 1.394(8) .
C3 H3 0.9500 .
C4 C5 1.373(8) .
C4 H4 0.9500 .
C5 C6 1.374(8) .
C5 H5 0.9500 .
C6 C7 1.373(8) .
C6 H6 0.9500 .
C7 H7 0.9500 .
C8 C9 1.382(7) .
C8 C13 1.385(8) .
C9 C10 1.387(8) .
C9 H9 0.9500 .
C10 C11 1.390(9) .
C10 H10 0.9500 .
C11 C12 1.368(10) .
C11 H11 0.9500 .
C12 C13 1.383(8) .
C12 H12 0.9500 .
C13 H13 0.9500 .
C14 C15 1.399(7) .
C14 C19 1.414(6) .
C15 C16 1.369(7) .
C15 H15 0.9500 .
C16 C17 1.377(8) .
C16 H16 0.9500 .
C17 C18 1.372(7) .
C17 H17 0.9500 .
C18 C19 1.399(7) .
C18 H18 0.9500 .
C19 C20 1.513(7) .
C20 O21 1.190(6) .
C20 N22 1.322(6) .
N22 C23 1.455(6) .
N22 H22 0.8800 .
C23 C24 1.501(6) .
C23 C28 1.524(6) .
C23 H23 1.0000 .
C24 C25 1.512(7) .
C24 H24A 0.9900 .
C24 H24B 0.9900 .
C25 C26 1.503(7) .
C25 H25A 0.9900 .
C25 H25B 0.9900 .
C26 C27 1.511(7) .
C26 H26A 0.9900 .
C26 H26B 0.9900 .
C27 C28 1.520(7) .
C27 H27A 0.9900 .
C27 H27B 0.9900 .
C28 N29 1.459(6) .
C28 H28 1.0000 .
N29 C30 1.350(7) .
N29 H29 0.8800 .
C30 O31 1.205(7) .
C30 C32 1.515(7) .
C32 C33 1.388(8) .
C32 C37 1.393(7) .
C33 C34 1.385(8) .
C33 H33 0.9500 .
C34 C35 1.376(9) .
C34 H34 0.9500 .
C35 C36 1.356(10) .
C35 H35 0.9500 .
C36 C37 1.415(8) .
C36 H36 0.9500 .
C37 As38 1.974(7) .
As38 C39 1.956(6) .
As38 C45 1.975(6) .
C39 C40 1.370(9) .
C39 C44 1.380(8) .
C40 C41 1.391(9) .
C40 H40 0.9500 .
C41 C42 1.375(10) .
C41 H41 0.9500 .
C42 C43 1.370(11) .
C42 H42 0.9500 .
C43 C44 1.390(9) .
C43 H43 0.9500 .
C44 H44 0.9500 .
C45 C50 1.382(8) .
C45 C46 1.388(10) .
C46 C47 1.376(9) .
C46 H46 0.9500 .
C47 C48 1.379(10) .
C47 H47 0.9500 .
C48 C49 1.359(10) .
C48 H48 0.9500 .
C49 C50 1.393(8) .
C49 H49 0.9500 .
C50 H50 0.9500 .
As51 C58 1.970(5) .
As51 C52 1.972(5) .
As51 C64 1.984(5) .
C52 C57 1.344(8) .
C52 C53 1.396(8) .
C53 C54 1.398(8) .
C53 H53 0.9500 .
C54 C55 1.356(9) .
C54 H54 0.9500 .
C55 C56 1.383(9) .
C55 H55 0.9500 .
C56 C57 1.400(8) .
C56 H56 0.9500 .
C57 H57 0.9500 .
C58 C59 1.390(7) .
C58 C63 1.401(7) .
C59 C60 1.391(7) .
C59 H59 0.9500 .
C60 C61 1.371(8) .
C60 H60 0.9500 .
C61 C62 1.380(8) .
C61 H61 0.9500 .
C62 C63 1.380(7) .
C62 H62 0.9500 .
C63 H63 0.9500 .
C64 C65 1.374(8) .
C64 C69 1.411(7) .
C65 C66 1.404(8) .
C65 H65 0.9500 .
C66 C67 1.373(8) .
C66 H66 0.9500 .
C67 C68 1.375(8) .
C67 H67 0.9500 .
C68 C69 1.401(7) .
C68 H68 0.9500 .
C69 C70 1.492(7) .
C70 O71 1.221(6) .
C70 N72 1.359(6) .
N72 C73 1.454(6) .
N72 H72 0.8800 .
C73 C74 1.527(7) .
C73 C73 1.537(8) 2_665
C73 H73 1.0000 .
C74 C75 1.520(8) .
C74 H74A 0.9900 .
C74 H74B 0.9900 .
C75 C75 1.529(12) 2_665
C75 H75A 0.9900 .
C75 H75B 0.9900 .
N76 C77 1.2352(10) .
C77 C78 1.4691(10) .
C78 H78A 0.9800 .
C78 H78B 0.9800 .
C78 H78C 0.9800 .

loop_
_geom_torsion_atom_site_label_1
_geom_torsion_atom_site_label_2
_geom_torsion_atom_site_label_3
_geom_torsion_atom_site_label_4
_geom_torsion
_geom_torsion_site_symmetry_1
_geom_torsion_site_symmetry_4
C8 As1 C2 C3 103.6(4) . .
C14 As1 C2 C3 3.3(5) . .
C8 As1 C2 C7 -76.7(4) . .
C14 As1 C2 C7 -177.0(4) . .
C7 C2 C3 C4 0.3(8) . .
As1 C2 C3 C4 180.0(4) . .
C2 C3 C4 C5 0.9(8) . .
C3 C4 C5 C6 -2.5(9) . .
C4 C5 C6 C7 2.9(9) . .
C5 C6 C7 C2 -1.7(9) . .
C3 C2 C7 C6 0.1(8) . .
As1 C2 C7 C6 -179.7(4) . .
C2 As1 C8 C9 -12.1(5) . .
C14 As1 C8 C9 89.5(5) . .
C2 As1 C8 C13 162.9(4) . .
C14 As1 C8 C13 -95.5(4) . .
C13 C8 C9 C10 2.1(8) . .
As1 C8 C9 C10 177.0(4) . .
C8 C9 C10 C11 -1.6(9) . .
C9 C10 C11 C12 1.5(10) . .
C10 C11 C12 C13 -1.8(11) . .
C11 C12 C13 C8 2.3(10) . .
C9 C8 C13 C12 -2.4(9) . .
As1 C8 C13 C12 -177.8(5) . .
C2 As1 C14 C15 97.5(4) . .
C8 As1 C14 C15 -2.5(4) . .
C2 As1 C14 C19 -87.8(4) . .
C8 As1 C14 C19 172.3(4) . .
C19 C14 C15 C16 4.8(7) . .
As1 C14 C15 C16 179.6(4) . .
C14 C15 C16 C17 -1.0(8) . .
C15 C16 C17 C18 -3.0(8) . .
C16 C17 C18 C19 3.0(7) . .
C17 C18 C19 C14 0.8(7) . .
C17 C18 C19 C20 -179.7(5) . .
C15 C14 C19 C18 -4.6(7) . .
As1 C14 C19 C18 -179.7(4) . .
C15 C14 C19 C20 175.9(4) . .
As1 C14 C19 C20 0.9(6) . .
C18 C19 C20 O21 -138.7(5) . .
C14 C19 C20 O21 40.7(7) . .
C18 C19 C20 N22 42.5(6) . .
C14 C19 C20 N22 -138.1(5) . .
O21 C20 N22 C23 8.9(7) . .
C19 C20 N22 C23 -172.4(4) . .
C20 N22 C23 C24 -122.8(5) . .
C20 N22 C23 C28 112.3(5) . .
N22 C23 C24 C25 -178.7(4) . .
C28 C23 C24 C25 -54.9(6) . .
C23 C24 C25 C26 57.3(6) . .
C24 C25 C26 C27 -56.7(6) . .
C25 C26 C27 C28 54.8(7) . .
C26 C27 C28 N29 -175.9(4) . .
C26 C27 C28 C23 -52.9(6) . .
N22 C23 C28 N29 -57.2(6) . .
C24 C23 C28 N29 176.6(4) . .
N22 C23 C28 C27 178.9(4) . .
C24 C23 C28 C27 52.7(6) . .
C27 C28 N29 C30 -112.0(5) . .
C23 C28 N29 C30 123.8(5) . .
C28 N29 C30 O31 0.8(8) . .
C28 N29 C30 C32 -179.1(4) . .
O31 C30 C32 C33 -130.3(7) . .
N29 C30 C32 C33 49.6(7) . .
O31 C30 C32 C37 51.1(8) . .
N29 C30 C32 C37 -129.0(6) . .
C37 C32 C33 C34 -0.8(11) . .
C30 C32 C33 C34 -179.5(6) . .
C32 C33 C34 C35 2.9(12) . .
C33 C34 C35 C36 -2.1(13) . .
C34 C35 C36 C37 -0.8(13) . .
C33 C32 C37 C36 -2.0(10) . .
C30 C32 C37 C36 176.6(6) . .
C33 C32 C37 As38 179.3(5) . .
C30 C32 C37 As38 -2.1(8) . .
C35 C36 C37 C32 2.9(11) . .
C35 C36 C37 As38 -178.4(6) . .
C32 C37 As38 C39 65.5(5) . .
C36 C37 As38 C39 -113.1(6) . .
C32 C37 As38 C45 165.1(5) . .
C36 C37 As38 C45 -13.6(6) . .
C37 As38 C39 C40 25.3(5) . .
C45 As38 C39 C40 -73.0(5) . .
C37 As38 C39 C44 -156.6(5) . .
C45 As38 C39 C44 105.0(5) . .
C44 C39 C40 C41 -1.0(9) . .
As38 C39 C40 C41 177.0(4) . .
C39 C40 C41 C42 0.3(9) . .
C40 C41 C42 C43 0.7(10) . .
C41 C42 C43 C44 -1.0(10) . .
C40 C39 C44 C43 0.8(9) . .
As38 C39 C44 C43 -177.4(5) . .
C42 C43 C44 C39 0.2(9) . .
C39 As38 C45 C50 -160.1(5) . .
C37 As38 C45 C50 101.3(5) . .
C39 As38 C45 C46 20.6(6) . .
C37 As38 C45 C46 -78.1(6) . .
C50 C45 C46 C47 -1.8(11) . .
As38 C45 C46 C47 177.6(6) . .
C45 C46 C47 C48 1.1(13) . .
C46 C47 C48 C49 -0.1(14) . .
C47 C48 C49 C50 -0.2(13) . .
C46 C45 C50 C49 1.4(10) . .
As38 C45 C50 C49 -177.9(5) . .
C48 C49 C50 C45 -0.5(11) . .
C58 As51 C52 C57 -71.6(5) . .
C64 As51 C52 C57 28.6(5) . .
C58 As51 C52 C53 109.3(4) . .
C64 As51 C52 C53 -150.5(4) . .
C57 C52 C53 C54 0.9(8) . .
As51 C52 C53 C54 -179.9(4) . .
C52 C53 C54 C55 -0.7(8) . .
C53 C54 C55 C56 0.3(9) . .
C54 C55 C56 C57 -0.1(9) . .
C53 C52 C57 C56 -0.8(8) . .
As51 C52 C57 C56 -179.8(4) . .
C55 C56 C57 C52 0.4(9) . .
C52 As51 C58 C59 12.9(5) . .
C64 As51 C58 C59 -91.6(5) . .
C52 As51 C58 C63 -163.8(4) . .
C64 As51 C58 C63 91.7(4) . .
C63 C58 C59 C60 -0.7(8) . .
As51 C58 C59 C60 -177.4(4) . .
C58 C59 C60 C61 -0.6(9) . .
C59 C60 C61 C62 0.9(9) . .
C60 C61 C62 C63 0.2(10) . .
C61 C62 C63 C58 -1.5(9) . .
C59 C58 C63 C62 1.8(9) . .
As51 C58 C63 C62 178.8(5) . .
C58 As51 C64 C65 -23.6(5) . .
C52 As51 C64 C65 -126.0(4) . .
C58 As51 C64 C69 167.2(4) . .
C52 As51 C64 C69 64.7(5) . .
C69 C64 C65 C66 -0.1(8) . .
As51 C64 C65 C66 -169.8(4) . .
C64 C65 C66 C67 1.4(9) . .
C65 C66 C67 C68 -1.4(9) . .
C66 C67 C68 C69 0.1(9) . .
C67 C68 C69 C64 1.2(8) . .
C67 C68 C69 C70 178.4(5) . .
C65 C64 C69 C68 -1.1(8) . .
As51 C64 C69 C68 168.2(4) . .
C65 C64 C69 C70 -178.4(5) . .
As51 C64 C69 C70 -9.1(6) . .
C68 C69 C70 O71 -145.3(5) . .
C64 C69 C70 O71 31.9(7) . .
C68 C69 C70 N72 35.9(6) . .
C64 C69 C70 N72 -146.9(5) . .
O71 C70 N72 C73 3.6(7) . .
C69 C70 N72 C73 -177.6(4) . .
C70 N72 C73 C74 -100.4(5) . .
C70 N72 C73 C73 138.0(5) . 2_665
N72 C73 C74 C75 -178.4(5) . .
C73 C73 C74 C75 -57.1(7) 2_665 .
C73 C74 C75 C75 57.4(8) . 2_665
